data_4130300
loop_
_publ_author_name
'Takeda, Hiroyuki'
'Ohashi, Kenji'
'Sekine, Akiko'
'Ishitani, Osamu'

_publ_section_title
;
 Photocatalytic CO2 Reduction Using Cu(I) Photosensitizers with a Fe(II)
 Catalyst.
;
_journal_issue 13
_journal_name_full 'Journal of the American Chemical Society'
_journal_page_first 4354
_journal_page_last 4357
_journal_paper_doi 10.1021/jacs.6b01970
_journal_volume 138
_journal_year 2016
_chemical_formula_moiety 'C44 H46 Cu N2 P2, F6 P'
_chemical_formula_sum 'C44 H46 Cu F6 N2 P3'
_chemical_formula_weight 873.32
_chemical_name_systematic '[Cu(dmp)(PPh2Pr)2(PF6)]'
_space_group_crystal_system monoclinic
_space_group_IT_number 14
_space_group_name_Hall '-P 2ybc'
_space_group_name_H-M_alt 'P 1 21/c 1'
_atom_sites_solution_hydrogens geom
_atom_sites_solution_primary direct
_atom_sites_solution_secondary difmap
_audit_creation_method SHELXL-2014/6
_cell_angle_alpha 90
_cell_angle_beta 96.2760(7)
_cell_angle_gamma 90
_cell_formula_units_Z 4
_cell_length_a 9.68390(18)
_cell_length_b 15.3663(3)
_cell_length_c 27.7105(5)
_cell_measurement_reflns_used 42668
_cell_measurement_temperature 93
_cell_measurement_theta_max 68.27
_cell_measurement_theta_min 3.21
_cell_volume 4098.77(13)
_computing_cell_refinement 'PROCESS-AUTO (Rigaku, 2002)'
_computing_data_collection 'PROCESS-AUTO (Rigaku, 2002)'
_computing_data_reduction 'PROCESS-AUTO (Rigaku, 2002)'
_computing_molecular_graphics
;
ORTEP-3 (Farrugia, 2012), ShelXle (Huebschele et al., 2011), 
Mercury (Macrae et al., 2008)
;
_computing_publication_material
;
ORTEP-3 (Farrugia, 2012), ShelXle (Huebschele et al., 2011), 
Mercury (Macrae et al., 2008)
;
_computing_structure_refinement 'SHELXL-2014/6 (Sheldrick, 2014)'
_computing_structure_solution 'SHELXS-2013/1 (Sheldrick, 2013)'
_diffrn_ambient_temperature 93
_diffrn_measured_fraction_theta_full 1.000
_diffrn_measured_fraction_theta_max 1.000
_diffrn_measurement_device_type 'Rigaku R-AXIS RAPID II IP Area Detector'
_diffrn_measurement_method '\w scans'
_diffrn_radiation_type CuK\a
_diffrn_radiation_wavelength 1.54184
_diffrn_reflns_av_R_equivalents 0.0372
_diffrn_reflns_av_unetI/netI 0.0223
_diffrn_reflns_Laue_measured_fraction_full 1.000
_diffrn_reflns_Laue_measured_fraction_max 1.000
_diffrn_reflns_limit_h_max 11
_diffrn_reflns_limit_h_min -11
_diffrn_reflns_limit_k_max 18
_diffrn_reflns_limit_k_min -18
_diffrn_reflns_limit_l_max 33
_diffrn_reflns_limit_l_min -32
_diffrn_reflns_number 47297
_diffrn_reflns_point_group_measured_fraction_full 1.000
_diffrn_reflns_point_group_measured_fraction_max 1.000
_diffrn_reflns_theta_full 67.684
_diffrn_reflns_theta_max 68.218
_diffrn_reflns_theta_min 3.209
_diffrn_source 'rotating anode X-ray tube'
_exptl_absorpt_coefficient_mu 2.384
_exptl_absorpt_correction_T_max 1.000
_exptl_absorpt_correction_T_min 0.888
_exptl_absorpt_correction_type multi-scan
_exptl_absorpt_process_details 'Empirical Absorption Correction   March 2001 T Higashi'
_exptl_crystal_colour yellow
_exptl_crystal_density_diffrn 1.415
_exptl_crystal_density_method 'not measured'
_exptl_crystal_description columnar
_exptl_crystal_F_000 1808
_exptl_crystal_size_max 0.200
_exptl_crystal_size_mid 0.100
_exptl_crystal_size_min 0.025
_refine_diff_density_max 0.560
_refine_diff_density_min -0.289
_refine_diff_density_rms 0.063
_refine_ls_extinction_method none
_refine_ls_goodness_of_fit_ref 1.083
_refine_ls_hydrogen_treatment constr
_refine_ls_matrix_type full
_refine_ls_number_parameters 509
_refine_ls_number_reflns 7501
_refine_ls_number_restraints 0
_refine_ls_restrained_S_all 1.083
_refine_ls_R_factor_all 0.0330
_refine_ls_R_factor_gt 0.0311
_refine_ls_shift/su_max 0.003
_refine_ls_shift/su_mean 0.000
_refine_ls_structure_factor_coef Fsqd
_refine_ls_weighting_details 'w=1/[\s^2^(Fo^2^)+(0.0395P)^2^+2.8251P] where P=(Fo^2^+2Fc^2^)/3'
_refine_ls_weighting_scheme calc
_refine_ls_wR_factor_gt 0.0811
_refine_ls_wR_factor_ref 0.0825
_reflns_Friedel_coverage 0.000
_reflns_number_gt 6998
_reflns_number_total 7501
_reflns_threshold_expression 'I > 2\s(I)'
_cod_data_source_file ja6b01970_si_001.cif
_cod_data_source_block Cu5
_cod_depositor_comments
;
The following automatic conversions were performed:

data item '_exptl_absorpt_correction_type' value 'Multi-scan' was
changed to 'multi-scan' in accordance with the
/home/saulius/struct/COD-crude-data/automatic-downloads/DataCite-retrospective/ACS/depositions/lib/dictionaries/cif_core.dic
dictionary named 'cif_core.dic' version 2.4.2 last updated on
2011-04-26.

Automatic conversion script
Id: cif_fix_values 6909 2019-04-08 15:41:33Z antanas 
;
_cod_original_sg_symbol_H-M 'P 21/c'
_cod_database_code 4130300
_shelx_space_group_comment
;
The symmetry employed for this shelxl refinement is uniquely defined
by the following loop, which should always be used as a source of
symmetry information in preference to the above space-group names.
They are only intended as comments.
;
_shelx_estimated_absorpt_t_min 0.647
_shelx_estimated_absorpt_t_max 0.943
_shelxl_version_number 2014/6

loop_
_space_group_symop_operation_xyz
'x, y, z'
'-x, y+1/2, -z+1/2'
'-x, -y, -z'
'x, -y-1/2, z-1/2'

loop_
_atom_site_label
_atom_site_type_symbol
_atom_site_fract_x
_atom_site_fract_y
_atom_site_fract_z
_atom_site_U_iso_or_equiv
_atom_site_adp_type
_atom_site_occupancy
_atom_site_site_symmetry_order
_atom_site_calc_flag
_atom_site_refinement_flags_posn
_atom_site_refinement_flags_adp
C1 C -0.20670(16) 0.86809(11) 0.58846(6) 0.0155(3) Uani 1 1 d . .
C2 C -0.29640(17) 0.93750(11) 0.59665(6) 0.0203(4) Uani 1 1 d . .
H2 H -0.3897 0.9346 0.5846 0.024 Uiso 1 1 calc R U
C3 C -0.24700(19) 1.00928(12) 0.62231(6) 0.0225(4) Uani 1 1 d . .
H3 H -0.3061 1.0553 0.6274 0.027 Uiso 1 1 calc R U
C4 C -0.10560(18) 1.01265(11) 0.64089(6) 0.0182(3) Uani 1 1 d . .
C5 C -0.04510(19) 1.08573(11) 0.66775(6) 0.0220(4) Uani 1 1 d . .
H5 H -0.0999 1.1338 0.6730 0.026 Uiso 1 1 calc R U
C6 C 0.09093(19) 1.08537(11) 0.68549(6) 0.0217(4) Uani 1 1 d . .
H6 H 0.1287 1.1335 0.7024 0.026 Uiso 1 1 calc R U
C7 C 0.17738(18) 1.01177(11) 0.67849(6) 0.0177(3) Uani 1 1 d . .
C8 C 0.31900(19) 1.00755(11) 0.69703(6) 0.0222(4) Uani 1 1 d . .
H8 H 0.3602 1.0536 0.7150 0.027 Uiso 1 1 calc R U
C9 C 0.39505(18) 0.93565(12) 0.68846(6) 0.0222(4) Uani 1 1 d . .
H9 H 0.4883 0.9326 0.7007 0.027 Uiso 1 1 calc R U
C10 C 0.33270(17) 0.86587(11) 0.66116(6) 0.0174(3) Uani 1 1 d . .
C13 C -0.26070(17) 0.78950(11) 0.56013(6) 0.0182(3) Uani 1 1 d . .
H13A H -0.2054 0.7794 0.5340 0.027 Uiso 1 1 calc R U
H13B H -0.3555 0.7993 0.5472 0.027 Uiso 1 1 calc R U
H13C H -0.2558 0.7396 0.5811 0.027 Uiso 1 1 calc R U
C14 C 0.3833(2) 0.51716(13) 0.69586(8) 0.0311(4) Uani 1 1 d . .
H14A H 0.4492 0.5639 0.7009 0.047 Uiso 1 1 calc R U
H14B H 0.4224 0.4711 0.6783 0.047 Uiso 1 1 calc R U
H14C H 0.3618 0.4956 0.7267 0.047 Uiso 1 1 calc R U
C15 C 0.25073(19) 0.55046(11) 0.66673(6) 0.0218(4) Uani 1 1 d . .
H15A H 0.2734 0.5741 0.6361 0.026 Uiso 1 1 calc R U
H15B H 0.1870 0.5023 0.6596 0.026 Uiso 1 1 calc R U
C16 C 0.17998(17) 0.62060(11) 0.69433(6) 0.0161(3) Uani 1 1 d . .
H16A H 0.2487 0.6637 0.7061 0.019 Uiso 1 1 calc R U
H16B H 0.1451 0.5942 0.7224 0.019 Uiso 1 1 calc R U
C17 C -0.08761(16) 0.58733(10) 0.64280(6) 0.0149(3) Uani 1 1 d . .
C18 C -0.12562(17) 0.56591(11) 0.59438(6) 0.0178(3) Uani 1 1 d . .
H18 H -0.0904 0.5978 0.5700 0.021 Uiso 1 1 calc R U
C19 C -0.21648(18) 0.49670(12) 0.58230(6) 0.0222(4) Uani 1 1 d . .
H19 H -0.2408 0.4822 0.5499 0.027 Uiso 1 1 calc R U
C20 C -0.27023(18) 0.44973(11) 0.61847(7) 0.0240(4) Uani 1 1 d . .
H20 H -0.3308 0.4037 0.6104 0.029 Uiso 1 1 calc R U
C21 C -0.23396(18) 0.47110(12) 0.66685(7) 0.0236(4) Uani 1 1 d . .
H21 H -0.2711 0.4399 0.6911 0.028 Uiso 1 1 calc R U
C22 C -0.14241(18) 0.53892(11) 0.67905(6) 0.0206(4) Uani 1 1 d . .
H22 H -0.1172 0.5524 0.7115 0.025 Uiso 1 1 calc R U
C23 C -0.04393(17) 0.73635(10) 0.70456(6) 0.0144(3) Uani 1 1 d . .
C24 C -0.18730(18) 0.75080(12) 0.69985(6) 0.0195(3) Uani 1 1 d . .
H24 H -0.2428 0.7280 0.6734 0.023 Uiso 1 1 calc R U
C25 C -0.24738(19) 0.79895(12) 0.73439(6) 0.0231(4) Uani 1 1 d . .
H25 H -0.3427 0.8089 0.7308 0.028 Uiso 1 1 calc R U
C26 C -0.1652(2) 0.83228(12) 0.77437(6) 0.0244(4) Uani 1 1 d . .
H26 H -0.2058 0.8633 0.7980 0.029 Uiso 1 1 calc R U
C27 C -0.0232(2) 0.81933(12) 0.77904(7) 0.0243(4) Uani 1 1 d . .
H27 H 0.0317 0.8422 0.8057 0.029 Uiso 1 1 calc R U
C28 C 0.03804(18) 0.77234(11) 0.74423(6) 0.0192(4) Uani 1 1 d . .
H28 H 0.1339 0.7648 0.7473 0.023 Uiso 1 1 calc R U
C29 C 0.29705(17) 0.71789(11) 0.51170(6) 0.0155(3) Uani 1 1 d . .
C30 C 0.36971(18) 0.73801(12) 0.47229(6) 0.0192(3) Uani 1 1 d . .
H30 H 0.3373 0.7817 0.4508 0.023 Uiso 1 1 calc R U
C31 C 0.49008(18) 0.69297(12) 0.46513(6) 0.0216(4) Uani 1 1 d . .
H31 H 0.5390 0.7074 0.4392 0.026 Uiso 1 1 calc R U
C32 C 0.53769(18) 0.62646(12) 0.49660(6) 0.0226(4) Uani 1 1 d . .
H32 H 0.6187 0.5967 0.4918 0.027 Uiso 1 1 calc R U
C33 C 0.46483(19) 0.60433(12) 0.53513(7) 0.0237(4) Uani 1 1 d . .
H33 H 0.4956 0.5591 0.5559 0.028 Uiso 1 1 calc R U
C34 C 0.34545(18) 0.65024(11) 0.54252(6) 0.0195(3) Uani 1 1 d . .
H34 H 0.2969 0.6356 0.5685 0.023 Uiso 1 1 calc R U
C35 C 0.01146(17) 0.73269(12) 0.47711(6) 0.0187(4) Uani 1 1 d . .
C36 C -0.01076(18) 0.64272(12) 0.47563(6) 0.0225(4) Uani 1 1 d . .
H36 H 0.0426 0.6068 0.4973 0.027 Uiso 1 1 calc R U
C37 C -0.11153(19) 0.60650(14) 0.44213(7) 0.0280(4) Uani 1 1 d . .
H37 H -0.1248 0.5466 0.4413 0.034 Uiso 1 1 calc R U
C38 C -0.19233(19) 0.65962(15) 0.40996(7) 0.0292(4) Uani 1 1 d . .
H38 H -0.2609 0.6355 0.3879 0.035 Uiso 1 1 calc R U
C39 C -0.1710(2) 0.74833(16) 0.41077(7) 0.0317(5) Uani 1 1 d . .
H39 H -0.2246 0.7838 0.3889 0.038 Uiso 1 1 calc R U
C40 C -0.06921(19) 0.78510(13) 0.44419(7) 0.0260(4) Uani 1 1 d . .
H40 H -0.0553 0.8450 0.4445 0.031 Uiso 1 1 calc R U
C41 C 0.17165(19) 0.88834(11) 0.50581(6) 0.0223(4) Uani 1 1 d . .
H41A H 0.1750 0.8900 0.4710 0.027 Uiso 1 1 calc R U
H41B H 0.0949 0.9247 0.5133 0.027 Uiso 1 1 calc R U
C42 C 0.3080(2) 0.92545(12) 0.53137(7) 0.0249(4) Uani 1 1 d . .
H42A H 0.3302 0.8956 0.5621 0.030 Uiso 1 1 calc R U
H42B H 0.3824 0.9140 0.5115 0.030 Uiso 1 1 calc R U
C43 C 0.3011(3) 1.02241(13) 0.54072(8) 0.0412(5) Uani 1 1 d . .
H43A H 0.2755 1.0523 0.5106 0.062 Uiso 1 1 calc R U
H43B H 0.3903 1.0426 0.5548 0.062 Uiso 1 1 calc R U
H43C H 0.2330 1.0338 0.5626 0.062 Uiso 1 1 calc R U
C44 C 0.41669(17) 0.78707(12) 0.65126(7) 0.0212(4) Uani 1 1 d . .
H44A H 0.4392 0.7551 0.6808 0.032 Uiso 1 1 calc R U
H44B H 0.5008 0.8050 0.6387 0.032 Uiso 1 1 calc R U
H44C H 0.3638 0.7507 0.6279 0.032 Uiso 1 1 calc R U
C11 C -0.02259(16) 0.94027(10) 0.63201(5) 0.0140(3) Uani 1 1 d . .
C12 C 0.12206(17) 0.93945(10) 0.65173(5) 0.0146(3) Uani 1 1 d . .
N1 N -0.07244(13) 0.86974(8) 0.60547(5) 0.0129(3) Uani 1 1 d . .
N2 N 0.19917(14) 0.86782(9) 0.64313(5) 0.0142(3) Uani 1 1 d . .
F1 F 0.38202(12) 0.63551(7) 0.79782(4) 0.0288(2) Uani 1 1 d . .
F2 F 0.50470(11) 0.81311(7) 0.84565(4) 0.0264(2) Uani 1 1 d . .
F3 F 0.29496(11) 0.74583(7) 0.83899(4) 0.0300(2) Uani 1 1 d . .
F4 F 0.48562(12) 0.67367(7) 0.87197(4) 0.0303(3) Uani 1 1 d . .
F5 F 0.59227(12) 0.70267(8) 0.80540(5) 0.0357(3) Uani 1 1 d . .
F6 F 0.40017(12) 0.77491(7) 0.77169(4) 0.0327(3) Uani 1 1 d . .
P1 P 0.14037(4) 0.77563(3) 0.52445(2) 0.01442(10) Uani 1 1 d . .
P2 P 0.03567(4) 0.67571(3) 0.65794(2) 0.01252(9) Uani 1 1 d . .
P30 P 0.44320(4) 0.72440(3) 0.82177(2) 0.01655(10) Uani 1 1 d . .
Cu1 Cu 0.08217(2) 0.77385(2) 0.60093(2) 0.01266(7) Uani 1 1 d . .

loop_
_atom_site_aniso_label
_atom_site_aniso_U_11
_atom_site_aniso_U_22
_atom_site_aniso_U_33
_atom_site_aniso_U_23
_atom_site_aniso_U_13
_atom_site_aniso_U_12
C1 0.0138(8) 0.0178(8) 0.0146(7) 0.0019(6) 0.0008(6) 0.0012(6)
C2 0.0133(8) 0.0233(9) 0.0239(9) -0.0001(7) 0.0009(7) 0.0044(7)
C3 0.0217(9) 0.0215(9) 0.0244(9) -0.0004(7) 0.0032(7) 0.0081(7)
C4 0.0212(9) 0.0169(8) 0.0167(8) -0.0001(6) 0.0032(6) 0.0028(7)
C5 0.0288(10) 0.0166(8) 0.0206(8) -0.0029(7) 0.0031(7) 0.0043(7)
C6 0.0317(10) 0.0144(8) 0.0185(8) -0.0034(7) 0.0005(7) -0.0028(7)
C7 0.0226(9) 0.0165(8) 0.0136(8) 0.0003(6) 0.0000(6) -0.0036(7)
C8 0.0256(9) 0.0202(9) 0.0193(8) -0.0018(7) -0.0036(7) -0.0082(7)
C9 0.0173(9) 0.0250(9) 0.0226(9) -0.0004(7) -0.0051(7) -0.0052(7)
C10 0.0152(8) 0.0206(8) 0.0157(8) 0.0011(6) -0.0008(6) -0.0024(7)
C13 0.0123(8) 0.0196(8) 0.0218(8) -0.0014(7) -0.0026(6) 0.0008(6)
C14 0.0223(10) 0.0247(10) 0.0450(12) -0.0052(9) -0.0020(8) 0.0076(8)
C15 0.0261(9) 0.0193(9) 0.0198(8) 0.0015(7) 0.0019(7) 0.0074(7)
C16 0.0143(8) 0.0166(8) 0.0166(8) 0.0009(6) -0.0014(6) 0.0013(6)
C17 0.0122(8) 0.0133(7) 0.0186(8) -0.0009(6) -0.0015(6) 0.0018(6)
C18 0.0168(8) 0.0181(8) 0.0181(8) -0.0003(6) 0.0006(6) 0.0026(7)
C19 0.0188(9) 0.0230(9) 0.0230(9) -0.0072(7) -0.0062(7) 0.0023(7)
C20 0.0171(9) 0.0166(8) 0.0368(10) -0.0040(7) -0.0041(7) -0.0014(7)
C21 0.0208(9) 0.0199(9) 0.0299(10) 0.0049(7) 0.0014(7) -0.0034(7)
C22 0.0217(9) 0.0197(8) 0.0196(8) 0.0004(7) -0.0012(7) -0.0023(7)
C23 0.0175(8) 0.0124(7) 0.0135(7) 0.0011(6) 0.0022(6) 0.0006(6)
C24 0.0178(9) 0.0245(9) 0.0158(8) 0.0007(7) -0.0003(6) 0.0023(7)
C25 0.0184(9) 0.0292(10) 0.0220(9) 0.0008(7) 0.0034(7) 0.0070(7)
C26 0.0304(10) 0.0218(9) 0.0222(9) -0.0039(7) 0.0080(7) 0.0051(8)
C27 0.0278(10) 0.0223(9) 0.0223(9) -0.0072(7) 0.0009(7) -0.0041(7)
C28 0.0158(9) 0.0187(8) 0.0228(9) -0.0030(7) 0.0006(7) -0.0025(6)
C29 0.0122(8) 0.0194(8) 0.0144(8) -0.0033(6) -0.0008(6) 0.0010(6)
C30 0.0176(9) 0.0234(9) 0.0164(8) -0.0002(7) 0.0007(6) 0.0023(7)
C31 0.0163(8) 0.0300(10) 0.0189(8) -0.0056(7) 0.0040(7) -0.0003(7)
C32 0.0155(8) 0.0250(9) 0.0270(9) -0.0091(7) 0.0004(7) 0.0045(7)
C33 0.0237(9) 0.0205(9) 0.0262(9) 0.0008(7) -0.0012(7) 0.0072(7)
C34 0.0194(9) 0.0204(8) 0.0186(8) -0.0004(7) 0.0023(7) 0.0020(7)
C35 0.0124(8) 0.0314(10) 0.0127(8) -0.0012(7) 0.0024(6) 0.0046(7)
C36 0.0177(9) 0.0297(10) 0.0195(8) -0.0038(7) -0.0010(7) 0.0054(7)
C37 0.0210(9) 0.0362(11) 0.0262(9) -0.0116(8) 0.0002(7) 0.0022(8)
C38 0.0155(9) 0.0523(13) 0.0194(9) -0.0107(8) -0.0003(7) 0.0042(8)
C39 0.0196(10) 0.0546(13) 0.0198(9) 0.0062(9) -0.0029(7) 0.0089(9)
C40 0.0195(9) 0.0348(10) 0.0232(9) 0.0053(8) -0.0002(7) 0.0059(8)
C41 0.0237(9) 0.0200(9) 0.0241(9) 0.0064(7) 0.0062(7) 0.0061(7)
C42 0.0284(10) 0.0196(9) 0.0276(9) 0.0028(7) 0.0065(8) -0.0017(7)
C43 0.0607(15) 0.0233(10) 0.0387(12) 0.0001(9) 0.0011(10) 0.0010(10)
C44 0.0121(8) 0.0252(9) 0.0253(9) -0.0025(7) -0.0029(7) 0.0007(7)
C11 0.0156(8) 0.0147(8) 0.0119(7) 0.0012(6) 0.0026(6) 0.0001(6)
C12 0.0171(8) 0.0151(8) 0.0115(7) 0.0011(6) 0.0015(6) -0.0011(6)
N1 0.0127(7) 0.0142(6) 0.0116(6) 0.0006(5) 0.0014(5) 0.0000(5)
N2 0.0137(7) 0.0149(7) 0.0136(6) 0.0005(5) -0.0002(5) -0.0004(5)
F1 0.0351(6) 0.0238(6) 0.0266(5) -0.0065(4) 0.0000(5) -0.0086(5)
F2 0.0265(6) 0.0193(5) 0.0317(6) -0.0005(4) -0.0050(4) -0.0073(4)
F3 0.0187(5) 0.0312(6) 0.0415(6) -0.0045(5) 0.0095(5) -0.0018(5)
F4 0.0352(6) 0.0264(6) 0.0266(6) 0.0086(4) -0.0090(5) -0.0086(5)
F5 0.0236(6) 0.0308(6) 0.0551(8) 0.0009(5) 0.0153(5) 0.0015(5)
F6 0.0381(7) 0.0348(6) 0.0230(6) 0.0093(5) -0.0065(5) -0.0057(5)
P1 0.0127(2) 0.0175(2) 0.0130(2) 0.00077(15) 0.00119(15) 0.00324(15)
P2 0.0119(2) 0.01254(19) 0.01262(19) -0.00040(14) -0.00079(14) 0.00030(15)
P30 0.0145(2) 0.0170(2) 0.0178(2) 0.00032(16) -0.00022(16) -0.00245(15)
Cu1 0.01155(13) 0.01345(13) 0.01275(13) -0.00112(8) 0.00024(9) 0.00060(8)

loop_
_atom_type_symbol
_atom_type_description
_atom_type_scat_dispersion_real
_atom_type_scat_dispersion_imag
_atom_type_scat_source
C C 0.0181 0.0091 'International Tables Vol C Tables 4.2.6.8 and 6.1.1.4'
H H 0.0000 0.0000 'International Tables Vol C Tables 4.2.6.8 and 6.1.1.4'
N N 0.0311 0.0180 'International Tables Vol C Tables 4.2.6.8 and 6.1.1.4'
F F 0.0727 0.0534 'International Tables Vol C Tables 4.2.6.8 and 6.1.1.4'
P P 0.2955 0.4335 'International Tables Vol C Tables 4.2.6.8 and 6.1.1.4'
Cu Cu -1.9646 0.5888 'International Tables Vol C Tables 4.2.6.8 and 6.1.1.4'

loop_
_geom_angle_atom_site_label_1
_geom_angle_atom_site_label_2
_geom_angle_atom_site_label_3
_geom_angle
_geom_angle_publ_flag
N1 C1 C2 121.51(15) ?
N1 C1 C13 118.04(14) ?
C2 C1 C13 120.45(14) ?
C3 C2 C1 120.42(16) ?
C3 C2 H2 119.8 ?
C1 C2 H2 119.8 ?
C2 C3 C4 119.28(16) ?
C2 C3 H3 120.4 ?
C4 C3 H3 120.4 ?
C11 C4 C3 117.18(15) ?
C11 C4 C5 119.95(15) ?
C3 C4 C5 122.87(16) ?
C6 C5 C4 120.68(16) ?
C6 C5 H5 119.7 ?
C4 C5 H5 119.7 ?
C5 C6 C7 120.89(16) ?
C5 C6 H6 119.6 ?
C7 C6 H6 119.6 ?
C12 C7 C8 116.97(15) ?
C12 C7 C6 119.98(15) ?
C8 C7 C6 123.05(15) ?
C9 C8 C7 119.70(16) ?
C9 C8 H8 120.1 ?
C7 C8 H8 120.1 ?
C8 C9 C10 120.15(16) ?
C8 C9 H9 119.9 ?
C10 C9 H9 119.9 ?
N2 C10 C9 121.63(16) ?
N2 C10 C44 118.17(14) ?
C9 C10 C44 120.20(15) ?
C1 C13 H13A 109.5 ?
C1 C13 H13B 109.5 ?
H13A C13 H13B 109.5 ?
C1 C13 H13C 109.5 ?
H13A C13 H13C 109.5 ?
H13B C13 H13C 109.5 ?
C15 C14 H14A 109.5 ?
C15 C14 H14B 109.5 ?
H14A C14 H14B 109.5 ?
C15 C14 H14C 109.5 ?
H14A C14 H14C 109.5 ?
H14B C14 H14C 109.5 ?
C16 C15 C14 111.65(15) ?
C16 C15 H15A 109.3 ?
C14 C15 H15A 109.3 ?
C16 C15 H15B 109.3 ?
C14 C15 H15B 109.3 ?
H15A C15 H15B 108.0 ?
C15 C16 P2 113.97(11) ?
C15 C16 H16A 108.8 ?
P2 C16 H16A 108.8 ?
C15 C16 H16B 108.8 ?
P2 C16 H16B 108.8 ?
H16A C16 H16B 107.7 ?
C18 C17 C22 119.02(15) ?
C18 C17 P2 119.65(13) ?
C22 C17 P2 121.32(12) ?
C17 C18 C19 120.29(16) ?
C17 C18 H18 119.9 ?
C19 C18 H18 119.9 ?
C20 C19 C18 120.05(16) ?
C20 C19 H19 120.0 ?
C18 C19 H19 120.0 ?
C19 C20 C21 120.09(16) ?
C19 C20 H20 120.0 ?
C21 C20 H20 120.0 ?
C22 C21 C20 120.08(17) ?
C22 C21 H21 120.0 ?
C20 C21 H21 120.0 ?
C21 C22 C17 120.46(16) ?
C21 C22 H22 119.8 ?
C17 C22 H22 119.8 ?
C28 C23 C24 118.91(15) ?
C28 C23 P2 120.65(13) ?
C24 C23 P2 120.37(12) ?
C25 C24 C23 120.50(16) ?
C25 C24 H24 119.8 ?
C23 C24 H24 119.8 ?
C24 C25 C26 120.00(17) ?
C24 C25 H25 120.0 ?
C26 C25 H25 120.0 ?
C27 C26 C25 119.94(16) ?
C27 C26 H26 120.0 ?
C25 C26 H26 120.0 ?
C26 C27 C28 120.42(16) ?
C26 C27 H27 119.8 ?
C28 C27 H27 119.8 ?
C27 C28 C23 120.19(16) ?
C27 C28 H28 119.9 ?
C23 C28 H28 119.9 ?
C34 C29 C30 118.67(15) ?
C34 C29 P1 118.36(13) ?
C30 C29 P1 122.97(13) ?
C31 C30 C29 120.25(16) ?
C31 C30 H30 119.9 ?
C29 C30 H30 119.9 ?
C32 C31 C30 120.22(16) ?
C32 C31 H31 119.9 ?
C30 C31 H31 119.9 ?
C33 C32 C31 120.16(16) ?
C33 C32 H32 119.9 ?
C31 C32 H32 119.9 ?
C32 C33 C34 119.45(16) ?
C32 C33 H33 120.3 ?
C34 C33 H33 120.3 ?
C29 C34 C33 121.21(16) ?
C29 C34 H34 119.4 ?
C33 C34 H34 119.4 ?
C40 C35 C36 118.64(17) ?
C40 C35 P1 123.42(15) ?
C36 C35 P1 117.87(13) ?
C37 C36 C35 120.71(17) ?
C37 C36 H36 119.6 ?
C35 C36 H36 119.6 ?
C36 C37 C38 120.02(19) ?
C36 C37 H37 120.0 ?
C38 C37 H37 120.0 ?
C39 C38 C37 119.93(18) ?
C39 C38 H38 120.0 ?
C37 C38 H38 120.0 ?
C38 C39 C40 120.31(18) ?
C38 C39 H39 119.8 ?
C40 C39 H39 119.8 ?
C35 C40 C39 120.39(19) ?
C35 C40 H40 119.8 ?
C39 C40 H40 119.8 ?
C42 C41 P1 112.26(12) ?
C42 C41 H41A 109.2 ?
P1 C41 H41A 109.2 ?
C42 C41 H41B 109.2 ?
P1 C41 H41B 109.2 ?
H41A C41 H41B 107.9 ?
C43 C42 C41 113.05(17) ?
C43 C42 H42A 109.0 ?
C41 C42 H42A 109.0 ?
C43 C42 H42B 109.0 ?
C41 C42 H42B 109.0 ?
H42A C42 H42B 107.8 ?
C42 C43 H43A 109.5 ?
C42 C43 H43B 109.5 ?
H43A C43 H43B 109.5 ?
C42 C43 H43C 109.5 ?
H43A C43 H43C 109.5 ?
H43B C43 H43C 109.5 ?
C10 C44 H44A 109.5 ?
C10 C44 H44B 109.5 ?
H44A C44 H44B 109.5 ?
C10 C44 H44C 109.5 ?
H44A C44 H44C 109.5 ?
H44B C44 H44C 109.5 ?
N1 C11 C4 122.99(15) ?
N1 C11 C12 117.80(14) ?
C4 C11 C12 119.21(15) ?
N2 C12 C7 122.95(15) ?
N2 C12 C11 117.80(14) ?
C7 C12 C11 119.25(15) ?
C1 N1 C11 118.57(14) ?
C1 N1 Cu1 129.41(11) ?
C11 N1 Cu1 111.94(10) ?
C10 N2 C12 118.60(14) ?
C10 N2 Cu1 129.20(11) ?
C12 N2 Cu1 112.20(10) ?
C29 P1 C35 101.66(7) yes
C29 P1 C41 103.72(8) yes
C35 P1 C41 104.95(8) yes
C29 P1 Cu1 118.37(5) yes
C35 P1 Cu1 116.64(6) yes
C41 P1 Cu1 109.94(6) yes
C17 P2 C23 103.03(7) yes
C17 P2 C16 102.83(7) yes
C23 P2 C16 101.59(7) yes
C17 P2 Cu1 120.65(5) yes
C23 P2 Cu1 106.54(5) yes
C16 P2 Cu1 119.49(6) yes
F5 P30 F3 179.11(7) ?
F5 P30 F2 89.34(6) ?
F3 P30 F2 90.39(6) ?
F5 P30 F6 90.74(7) ?
F3 P30 F6 90.10(7) ?
F2 P30 F6 89.73(6) ?
F5 P30 F1 90.51(6) ?
F3 P30 F1 89.76(6) ?
F2 P30 F1 179.85(8) ?
F6 P30 F1 90.28(6) ?
F5 P30 F4 89.48(7) ?
F3 P30 F4 89.68(6) ?
F2 P30 F4 90.39(6) ?
F6 P30 F4 179.75(7) ?
F1 P30 F4 89.60(6) ?
N2 Cu1 N1 80.26(5) yes
N2 Cu1 P1 109.82(4) yes
N1 Cu1 P1 107.42(4) yes
N2 Cu1 P2 101.82(4) yes
N1 Cu1 P2 103.09(4) yes
P1 Cu1 P2 138.933(17) yes

loop_
_geom_bond_atom_site_label_1
_geom_bond_atom_site_label_2
_geom_bond_distance
_geom_bond_publ_flag
C1 N1 1.334(2) ?
C1 C2 1.410(2) ?
C1 C13 1.503(2) yes
C2 C3 1.370(3) ?
C2 H2 0.9300 ?
C3 C4 1.410(2) ?
C3 H3 0.9300 ?
C4 C11 1.410(2) ?
C4 C5 1.436(2) ?
C5 C6 1.355(3) ?
C5 H5 0.9300 ?
C6 C7 1.433(2) ?
C6 H6 0.9300 ?
C7 C12 1.409(2) ?
C7 C8 1.412(2) ?
C8 C9 1.363(3) ?
C8 H8 0.9300 ?
C9 C10 1.410(2) ?
C9 H9 0.9300 ?
C10 N2 1.335(2) ?
C10 C44 1.501(2) yes
C13 H13A 0.9600 ?
C13 H13B 0.9600 ?
C13 H13C 0.9600 ?
C14 C15 1.528(2) ?
C14 H14A 0.9600 ?
C14 H14B 0.9600 ?
C14 H14C 0.9600 ?
C15 C16 1.527(2) ?
C15 H15A 0.9700 ?
C15 H15B 0.9700 ?
C16 P2 1.8383(16) yes
C16 H16A 0.9700 ?
C16 H16B 0.9700 ?
C17 C18 1.391(2) ?
C17 C22 1.400(2) ?
C17 P2 1.8265(16) yes
C18 C19 1.397(2) ?
C18 H18 0.9300 ?
C19 C20 1.382(3) ?
C19 H19 0.9300 ?
C20 C21 1.388(3) ?
C20 H20 0.9300 ?
C21 C22 1.386(2) ?
C21 H21 0.9300 ?
C22 H22 0.9300 ?
C23 C28 1.398(2) ?
C23 C24 1.398(2) ?
C23 P2 1.8301(16) yes
C24 C25 1.387(2) ?
C24 H24 0.9300 ?
C25 C26 1.389(3) ?
C25 H25 0.9300 ?
C26 C27 1.381(3) ?
C26 H26 0.9300 ?
C27 C28 1.389(2) ?
C27 H27 0.9300 ?
C28 H28 0.9300 ?
C29 C34 1.394(2) ?
C29 C30 1.397(2) ?
C29 P1 1.8251(17) yes
C30 C31 1.388(2) ?
C30 H30 0.9300 ?
C31 C32 1.389(3) ?
C31 H31 0.9300 ?
C32 C33 1.385(3) ?
C32 H32 0.9300 ?
C33 C34 1.388(2) ?
C33 H33 0.9300 ?
C34 H34 0.9300 ?
C35 C40 1.391(2) ?
C35 C36 1.399(3) ?
C35 P1 1.8321(17) yes
C36 C37 1.388(2) ?
C36 H36 0.9300 ?
C37 C38 1.386(3) ?
C37 H37 0.9300 ?
C38 C39 1.378(3) ?
C38 H38 0.9300 ?
C39 C40 1.396(3) ?
C39 H39 0.9300 ?
C40 H40 0.9300 ?
C41 C42 1.538(3) ?
C41 P1 1.8418(18) yes
C41 H41A 0.9700 ?
C41 H41B 0.9700 ?
C42 C43 1.515(3) ?
C42 H42A 0.9700 ?
C42 H42B 0.9700 ?
C43 H43A 0.9600 ?
C43 H43B 0.9600 ?
C43 H43C 0.9600 ?
C44 H44A 0.9600 ?
C44 H44B 0.9600 ?
C44 H44C 0.9600 ?
C11 N1 1.368(2) ?
C11 C12 1.447(2) ?
C12 N2 1.365(2) ?
N1 Cu1 2.1142(13) yes
N2 Cu1 2.1087(13) yes
F1 P30 1.6035(11) ?
F2 P30 1.6015(10) ?
F3 P30 1.5959(11) ?
F4 P30 1.6084(11) ?
F5 P30 1.5951(12) ?
F6 P30 1.6047(11) ?
P1 Cu1 2.2518(5) yes
P2 Cu1 2.2646(5) yes

loop_
_geom_torsion_atom_site_label_1
_geom_torsion_atom_site_label_2
_geom_torsion_atom_site_label_3
_geom_torsion_atom_site_label_4
_geom_torsion
N1 C1 C2 C3 0.4(3)
C13 C1 C2 C3 -179.73(16)
C1 C2 C3 C4 -0.6(3)
C2 C3 C4 C11 -0.4(2)
C2 C3 C4 C5 179.38(17)
C11 C4 C5 C6 -1.2(3)
C3 C4 C5 C6 179.02(17)
C4 C5 C6 C7 -0.8(3)
C5 C6 C7 C12 1.7(3)
C5 C6 C7 C8 -178.78(17)
C12 C7 C8 C9 0.2(2)
C6 C7 C8 C9 -179.34(16)
C7 C8 C9 C10 0.1(3)
C8 C9 C10 N2 -0.1(3)
C8 C9 C10 C44 179.35(16)
C14 C15 C16 P2 170.90(13)
C22 C17 C18 C19 -0.4(2)
P2 C17 C18 C19 178.01(13)
C17 C18 C19 C20 0.7(3)
C18 C19 C20 C21 -0.1(3)
C19 C20 C21 C22 -0.8(3)
C20 C21 C22 C17 1.1(3)
C18 C17 C22 C21 -0.5(2)
P2 C17 C22 C21 -178.86(13)
C28 C23 C24 C25 -1.0(3)
P2 C23 C24 C25 -178.07(14)
C23 C24 C25 C26 -0.8(3)
C24 C25 C26 C27 1.7(3)
C25 C26 C27 C28 -0.7(3)
C26 C27 C28 C23 -1.2(3)
C24 C23 C28 C27 2.0(2)
P2 C23 C28 C27 179.06(13)
C34 C29 C30 C31 -2.0(2)
P1 C29 C30 C31 178.55(13)
C29 C30 C31 C32 1.2(3)
C30 C31 C32 C33 0.4(3)
C31 C32 C33 C34 -1.2(3)
C30 C29 C34 C33 1.2(3)
P1 C29 C34 C33 -179.32(13)
C32 C33 C34 C29 0.4(3)
C40 C35 C36 C37 -0.2(3)
P1 C35 C36 C37 176.96(14)
C35 C36 C37 C38 -0.6(3)
C36 C37 C38 C39 1.0(3)
C37 C38 C39 C40 -0.7(3)
C36 C35 C40 C39 0.6(3)
P1 C35 C40 C39 -176.41(14)
C38 C39 C40 C35 -0.2(3)
P1 C41 C42 C43 -147.32(15)
C3 C4 C11 N1 1.9(2)
C5 C4 C11 N1 -177.96(15)
C3 C4 C11 C12 -177.96(15)
C5 C4 C11 C12 2.2(2)
C8 C7 C12 N2 -0.5(2)
C6 C7 C12 N2 179.05(15)
C8 C7 C12 C11 179.85(15)
C6 C7 C12 C11 -0.6(2)
N1 C11 C12 N2 -0.8(2)
C4 C11 C12 N2 178.99(14)
N1 C11 C12 C7 178.85(14)
C4 C11 C12 C7 -1.3(2)
C2 C1 N1 C11 1.0(2)
C13 C1 N1 C11 -178.92(14)
C2 C1 N1 Cu1 177.47(12)
C13 C1 N1 Cu1 -2.4(2)
C4 C11 N1 C1 -2.1(2)
C12 C11 N1 C1 177.70(14)
C4 C11 N1 Cu1 -179.22(12)
C12 C11 N1 Cu1 0.61(17)
C9 C10 N2 C12 -0.2(2)
C44 C10 N2 C12 -179.66(14)
C9 C10 N2 Cu1 179.28(12)
C44 C10 N2 Cu1 -0.2(2)
C7 C12 N2 C10 0.5(2)
C11 C12 N2 C10 -179.83(14)
C7 C12 N2 Cu1 -179.07(12)
C11 C12 N2 Cu1 0.61(17)
C34 C29 P1 C35 -105.56(14)
C30 C29 P1 C35 73.88(15)
C34 C29 P1 C41 145.68(14)
C30 C29 P1 C41 -34.88(16)
C34 C29 P1 Cu1 23.62(15)
C30 C29 P1 Cu1 -156.94(12)
C40 C35 P1 C29 -124.44(15)
C36 C35 P1 C29 58.52(15)
C40 C35 P1 C41 -16.63(17)
C36 C35 P1 C41 166.32(13)
C40 C35 P1 Cu1 105.30(15)
C36 C35 P1 Cu1 -71.75(14)
C42 C41 P1 C29 -55.41(14)
C42 C41 P1 C35 -161.71(12)
C42 C41 P1 Cu1 72.09(13)
C18 C17 P2 C23 135.33(13)
C22 C17 P2 C23 -46.29(15)
C18 C17 P2 C16 -119.35(13)
C22 C17 P2 C16 59.03(15)
C18 C17 P2 Cu1 16.85(15)
C22 C17 P2 Cu1 -164.77(11)
C28 C23 P2 C17 142.02(13)
C24 C23 P2 C17 -40.95(15)
C28 C23 P2 C16 35.75(15)
C24 C23 P2 C16 -147.22(14)
C28 C23 P2 Cu1 -90.06(13)
C24 C23 P2 Cu1 86.97(13)
C15 C16 P2 C17 62.43(14)
C15 C16 P2 C23 168.86(12)
C15 C16 P2 Cu1 -74.41(13)
